data_4106435
loop_
_publ_author_name
'Edwin C. Constable'
'Guoqi Zhang'
'Daniel H\"aussinger'
'Catherine E. Housecroft'
'Jennifer A. Zampese'

_publ_section_title
;
 Metallohosts with a Heart of Carbon
;
_journal_name_full 'Journal of the American Chemical Society'
_journal_page_first 10776
_journal_page_last 10779
_journal_paper_doi 10.1021/ja204888w
_journal_volume 133
_journal_year 2011
_chemical_formula_moiety '2(C33 H39 N3 Ni3 O6 S3), C60, C H2 Cl2'
_chemical_formula_sum 'C127 H80 Cl2 N6 Ni6 O12 S6'
_chemical_formula_weight 2497.76
_chemical_name_systematic
; 
 ? 
;
_space_group_IT_number 159
_symmetry_cell_setting trigonal
_symmetry_space_group_name_Hall 'P 3 -2c'
_symmetry_space_group_name_H-M 'P 3 1 c'
_atom_sites_solution_hydrogens geom
_atom_sites_solution_primary direct
_atom_sites_solution_secondary difmap
_audit_creation_method SHELXL-97
_cell_angle_alpha 90.00
_cell_angle_beta 90.00
_cell_angle_gamma 120.00
_cell_formula_units_Z 2
_cell_length_a 18.551(3)
_cell_length_b 18.551(3)
_cell_length_c 16.155(3)
_cell_measurement_reflns_used 3705
_cell_measurement_temperature 173(2)
_cell_measurement_theta_max 47.85
_cell_measurement_theta_min 4.90
_cell_volume 4814.7(14)
_computing_cell_refinement 'Stoe IPDS'
_computing_data_collection 'Stoe IPDS'
_computing_data_reduction 'Stoe IPDS'
_computing_molecular_graphics 'Bruker SHELXTL'
_computing_publication_material 'Bruker SHELXTL'
_computing_structure_refinement 'SHELXL-97 (Sheldrick, 1997)'
_computing_structure_solution 'SHELXS-97 (Sheldrick, 1990)'
_diffrn_ambient_temperature 173(2)
_diffrn_measured_fraction_theta_full 0.998
_diffrn_measured_fraction_theta_max 0.998
_diffrn_measurement_device_type 'Stoe IPDS'
_diffrn_measurement_method '\w scans'
_diffrn_radiation_monochromator graphite
_diffrn_radiation_source 'fine-focus sealed tube'
_diffrn_radiation_type MoK\a
_diffrn_radiation_wavelength 0.71073
_diffrn_reflns_av_R_equivalents 0.0714
_diffrn_reflns_av_sigmaI/netI 0.0244
_diffrn_reflns_limit_h_max 24
_diffrn_reflns_limit_h_min -24
_diffrn_reflns_limit_k_max 24
_diffrn_reflns_limit_k_min -24
_diffrn_reflns_limit_l_max 20
_diffrn_reflns_limit_l_min -20
_diffrn_reflns_number 81838
_diffrn_reflns_theta_full 27.50
_diffrn_reflns_theta_max 27.50
_diffrn_reflns_theta_min 2.20
_exptl_absorpt_coefficient_mu 1.412
_exptl_absorpt_correction_T_max 0.8717
_exptl_absorpt_correction_T_min 0.7655
_exptl_absorpt_correction_type multi-scan
_exptl_absorpt_process_details '(Blessing 1951)'
_exptl_crystal_colour black
_exptl_crystal_density_diffrn 1.723
_exptl_crystal_description block
_exptl_crystal_F_000 2556
_exptl_crystal_size_max 0.20
_exptl_crystal_size_mid 0.17
_exptl_crystal_size_min 0.10
_refine_diff_density_max 0.610
_refine_diff_density_min -0.711
_refine_diff_density_rms 0.078
_refine_ls_abs_structure_details 'Flack H D (1983), Acta Cryst. A39, 876-881'
_refine_ls_abs_structure_Flack 0.00(5)
_refine_ls_extinction_method none
_refine_ls_goodness_of_fit_ref 1.106
_refine_ls_hydrogen_treatment constr
_refine_ls_matrix_type full
_refine_ls_number_parameters 484
_refine_ls_number_reflns 7362
_refine_ls_number_restraints 32
_refine_ls_restrained_S_all 1.118
_refine_ls_R_factor_all 0.0471
_refine_ls_R_factor_gt 0.0444
_refine_ls_shift/su_max 0.011
_refine_ls_shift/su_mean 0.000
_refine_ls_structure_factor_coef Fsqd
_refine_ls_weighting_details 'calc w=1/[\s^2^(Fo^2^)+(0.0607P)^2^+5.3220P] where P=(Fo^2^+2Fc^2^)/3'
_refine_ls_weighting_scheme calc
_refine_ls_wR_factor_gt 0.1127
_refine_ls_wR_factor_ref 0.1145
_reflns_number_gt 7006
_reflns_number_total 7362
_reflns_threshold_expression >2sigma(I)
_cod_data_source_file ja204888w_si_001_3.cif
_cod_data_source_block gq226
_cod_original_cell_volume 4814.5(13)
_cod_original_sg_symbol_Hall P3-2c
_cod_database_code 4106435

loop_
_symmetry_equiv_pos_as_xyz
'x, y, z'
'-y, x-y, z'
'-x+y, -x, z'
'y, x, z+1/2'
'x-y, -y, z+1/2'
'-x, -x+y, z+1/2'

loop_
_atom_site_label
_atom_site_type_symbol
_atom_site_fract_x
_atom_site_fract_y
_atom_site_fract_z
_atom_site_U_iso_or_equiv
_atom_site_adp_type
_atom_site_occupancy
_atom_site_symmetry_multiplicity
_atom_site_calc_flag
_atom_site_refinement_flags
_atom_site_disorder_assembly
_atom_site_disorder_group
Ni1A Ni 0.55534(3) 0.22179(3) 0.50012(3) 0.02403(11) Uani 1 1 d . . .
S1A S 0.66500(6) 0.23786(7) 0.56653(6) 0.0282(2) Uani 1 1 d . . .
N1A N 0.5420(2) 0.1225(2) 0.4534(2) 0.0268(6) Uani 1 1 d . . .
O1A O 0.45632(18) 0.20638(17) 0.45605(19) 0.0305(6) Uani 1 1 d . . .
O2A O 0.31766(17) 0.20613(18) 0.4362(2) 0.0316(6) Uani 1 1 d . . .
C1A C 0.6528(3) 0.1361(3) 0.5432(3) 0.0314(8) Uani 1 1 d . . .
H1AA H 0.7077 0.1394 0.5441 0.038 Uiso 1 1 calc R . .
H1AB H 0.6169 0.0950 0.5854 0.038 Uiso 1 1 calc R . .
C2A C 0.6140(2) 0.1092(3) 0.4590(3) 0.0282(8) Uani 1 1 d . . .
H2AA H 0.6552 0.1419 0.4157 0.034 Uiso 1 1 calc R . .
H2AB H 0.5955 0.0496 0.4502 0.034 Uiso 1 1 calc R . .
C3A C 0.4754(2) 0.0651(2) 0.4179(2) 0.0247(7) Uani 1 1 d . . .
H3AA H 0.4767 0.0176 0.3979 0.030 Uiso 1 1 calc R . .
C4A C 0.3999(3) 0.0669(2) 0.4061(2) 0.0266(8) Uani 1 1 d . . .
C5A C 0.3950(2) 0.1378(2) 0.4267(2) 0.0243(7) Uani 1 1 d . . .
C6A C 0.3179(2) 0.1353(2) 0.4135(2) 0.0264(7) Uani 1 1 d . . .
C7A C 0.2503(3) 0.0640(3) 0.3830(3) 0.0327(9) Uani 1 1 d . . .
H7AA H 0.1986 0.0623 0.3760 0.039 Uiso 1 1 calc R . .
C8A C 0.2569(3) -0.0056(3) 0.3625(3) 0.0352(9) Uani 1 1 d . . .
H8AA H 0.2104 -0.0535 0.3396 0.042 Uiso 1 1 calc R . .
C9A C 0.3296(3) -0.0053(3) 0.3751(3) 0.0326(11) Uani 1 1 d . . .
H9AA H 0.3331 -0.0536 0.3631 0.039 Uiso 1 1 calc R . .
C10A C 0.2388(3) 0.2022(3) 0.4385(3) 0.0332(8) Uani 1 1 d . . .
H10A H 0.1986 0.1541 0.4719 0.040 Uiso 1 1 calc R . .
H10B H 0.2162 0.1964 0.3818 0.040 Uiso 1 1 calc R . .
C11A C 0.2537(3) 0.2827(3) 0.4772(3) 0.0402(11) Uani 1 1 d . . .
H11A H 0.2783 0.2887 0.5323 0.060 Uiso 1 1 calc R . .
H11B H 0.2007 0.2820 0.4821 0.060 Uiso 1 1 calc R . .
H11C H 0.2919 0.3296 0.4423 0.060 Uiso 1 1 calc R . .
Ni1B Ni 0.11324(3) 0.11325(3) 0.62069(3) 0.02745(12) Uani 1 1 d . . .
S1B S 0.00163(6) 0.09553(7) 0.55665(6) 0.0283(2) Uani 1 1 d . . .
N1B N 0.1234(2) 0.2098(2) 0.6709(2) 0.0286(7) Uani 1 1 d . . .
O1B O 0.21584(19) 0.13303(18) 0.6584(2) 0.0376(7) Uani 1 1 d . . .
O2B O 0.35723(18) 0.13817(19) 0.6794(2) 0.0360(7) Uani 1 1 d . . .
C1B C 0.0145(3) 0.1976(3) 0.5800(3) 0.0307(8) Uani 1 1 d . . .
H1BA H 0.0521 0.2391 0.5391 0.037 Uiso 1 1 calc R . .
H1BB H -0.0400 0.1952 0.5778 0.037 Uiso 1 1 calc R . .
C2B C 0.0510(3) 0.2216(2) 0.6659(3) 0.0328(9) Uani 1 1 d . . .
H2BA H 0.0682 0.2805 0.6770 0.039 Uiso 1 1 calc R . .
H2BB H 0.0090 0.1865 0.7077 0.039 Uiso 1 1 calc R . .
C3B C 0.1879(3) 0.2649(2) 0.7109(3) 0.0306(8) Uani 1 1 d . . .
H3BA H 0.1837 0.3093 0.7350 0.037 Uiso 1 1 calc R . .
C4B C 0.2650(3) 0.2660(2) 0.7227(3) 0.0286(8) Uani 1 1 d . . .
C5B C 0.2740(3) 0.1989(3) 0.6952(3) 0.0306(8) Uani 1 1 d . . .
C6B C 0.3532(3) 0.2051(3) 0.7077(2) 0.0294(8) Uani 1 1 d . . .
C7B C 0.4172(3) 0.2738(3) 0.7452(3) 0.0324(9) Uani 1 1 d . . .
H7BA H 0.4694 0.2767 0.7527 0.039 Uiso 1 1 calc R . .
C8B C 0.4068(3) 0.3396(3) 0.7724(3) 0.0386(10) Uani 1 1 d . . .
H8BA H 0.4520 0.3874 0.7970 0.046 Uiso 1 1 calc R . .
C9B C 0.3310(3) 0.3348(3) 0.7635(3) 0.0294(10) Uani 1 1 d . . .
H9BA H 0.3228 0.3778 0.7848 0.035 Uiso 1 1 calc R . .
C10B C 0.4345(3) 0.1394(3) 0.6913(3) 0.0329(9) Uani 1 1 d . . .
H10C H 0.4489 0.1451 0.7509 0.039 Uiso 1 1 calc R . .
H10D H 0.4799 0.1871 0.6614 0.039 Uiso 1 1 calc R . .
C11B C 0.4238(3) 0.0599(3) 0.6587(3) 0.0435(11) Uani 1 1 d . . .
H11D H 0.3807 0.0134 0.6907 0.065 Uiso 1 1 calc R . .
H11E H 0.4765 0.0600 0.6636 0.065 Uiso 1 1 calc R . .
H11F H 0.4072 0.0538 0.6004 0.065 Uiso 1 1 calc R . .
C12A C 0.5204(6) 0.3603(6) -0.0280(6) 0.086(2) Uani 1 1 d U . .
C13A C 0.4997(4) 0.3679(4) 0.0529(7) 0.085(3) Uani 1 1 d U . .
C14A C 0.4610(3) 0.2928(5) 0.1082(7) 0.077(2) Uani 1 1 d . . .
C15A C 0.4486(3) 0.2191(4) 0.0740(6) 0.074(2) Uani 1 1 d . . .
C16A C 0.4730(4) 0.2196(5) -0.0117(6) 0.083(2) Uani 1 1 d D . .
C17A C 0.5086(6) 0.2844(7) -0.0614(6) 0.102(3) Uani 1 1 d DU . .
C18A C 0.5803(5) 0.3024(7) -0.1144(4) 0.081(2) Uani 1 1 d . . .
C19A C 0.6357(10) 0.3886(9) -0.1128(5) 0.116(4) Uani 1 1 d . . .
C20A C 0.6014(7) 0.4258(7) -0.0640(6) 0.102(3) Uani 1 1 d U . .
C21A C 0.6495(6) 0.4923(6) -0.0118(7) 0.094(3) Uani 1 1 d . . .
C22A C 0.6275(5) 0.4990(4) 0.0649(6) 0.079(2) Uani 1 1 d . . .
C23A C 0.5514(4) 0.4371(4) 0.1008(6) 0.073(2) Uani 1 1 d . . .
C24A C 0.5499(5) 0.4121(6) 0.1849(6) 0.084(2) Uani 1 1 d . . .
C25A C 0.4911(5) 0.3186(6) 0.1851(8) 0.100(3) Uani 1 1 d . . .
C26A C 0.5076(5) 0.2681(7) 0.2363(6) 0.100(3) Uani 1 1 d U . .
C27A C 0.4924(5) 0.1850(6) 0.2002(6) 0.091(3) Uani 1 1 d . . .
C28A C 0.4640(3) 0.1661(4) 0.1203(7) 0.079(2) Uani 1 1 d . . .
C29A C 0.5807(7) 0.3026(10) 0.2881(5) 0.122(4) Uani 1 1 d U . .
C30A C 0.6107(6) 0.2467(5) 0.2878(4) 0.078(2) Uani 1 1 d . . .
C31A C 0.5598(8) 0.1743(7) 0.2345(7) 0.118(4) Uani 1 1 d . . .
Cl1B Cl 0.09793(16) 0.05974(15) 0.81589(18) 0.0686(6) Uani 0.67 1 d P . .
C12B C 0.0000 0.0000 0.8457(7) 0.060(2) Uani 1 3 d S . .
H12A H -0.0031 0.0020 0.9068 0.073 Uiso 0.33 1 calc PR A 1
H12B H -0.0344 0.0220 0.8221 0.073 Uiso 0.33 1 calc PR A 1

loop_
_atom_site_aniso_label
_atom_site_aniso_U_11
_atom_site_aniso_U_22
_atom_site_aniso_U_33
_atom_site_aniso_U_23
_atom_site_aniso_U_13
_atom_site_aniso_U_12
Ni1A 0.0234(2) 0.0210(2) 0.0269(2) 0.00149(18) 0.00359(18) 0.01052(19)
S1A 0.0280(5) 0.0289(5) 0.0287(5) 0.0040(4) 0.0015(3) 0.0149(4)
N1A 0.0271(16) 0.0292(16) 0.0274(16) 0.0063(12) 0.0089(13) 0.0166(14)
O1A 0.0252(13) 0.0199(12) 0.0446(16) -0.0037(11) 0.0000(12) 0.0100(11)
O2A 0.0244(13) 0.0246(13) 0.0483(17) -0.0038(11) 0.0011(12) 0.0143(11)
C1A 0.0308(19) 0.031(2) 0.036(2) 0.0115(17) 0.0062(16) 0.0184(17)
C2A 0.0260(18) 0.0270(19) 0.036(2) 0.0055(15) 0.0068(15) 0.0162(16)
C3A 0.0353(19) 0.0234(17) 0.0212(16) 0.0012(13) 0.0027(14) 0.0190(15)
C4A 0.033(2) 0.0214(17) 0.0246(17) 0.0014(14) 0.0019(15) 0.0131(16)
C5A 0.0266(18) 0.0221(16) 0.0219(17) 0.0031(13) 0.0043(14) 0.0104(14)
C6A 0.0265(19) 0.0215(17) 0.0283(18) -0.0009(13) 0.0000(14) 0.0098(14)
C7A 0.0246(18) 0.031(2) 0.043(2) -0.0063(17) -0.0070(16) 0.0147(16)
C8A 0.033(2) 0.029(2) 0.040(2) -0.0083(17) -0.0127(18) 0.0130(17)
C9A 0.041(2) 0.031(2) 0.029(2) -0.0007(15) -0.0034(17) 0.0199(18)
C10A 0.031(2) 0.032(2) 0.040(2) 0.0008(16) 0.0077(17) 0.0181(17)
C11A 0.036(2) 0.026(2) 0.061(3) 0.0068(19) 0.020(2) 0.0182(18)
Ni1B 0.0258(2) 0.0236(2) 0.0329(2) -0.0017(2) -0.0004(2) 0.0123(2)
S1B 0.0254(5) 0.0275(5) 0.0314(5) 0.0027(4) 0.0021(3) 0.0128(4)
N1B 0.0299(17) 0.0215(15) 0.0326(17) 0.0007(13) 0.0014(13) 0.0114(13)
O1B 0.0319(15) 0.0259(14) 0.058(2) -0.0116(13) -0.0111(14) 0.0165(13)
O2B 0.0291(14) 0.0308(14) 0.0513(18) -0.0086(13) -0.0054(12) 0.0174(12)
C1B 0.0299(19) 0.0220(18) 0.040(2) 0.0063(16) 0.0019(17) 0.0126(16)
C2B 0.032(2) 0.0226(18) 0.047(2) 0.0042(16) 0.0049(17) 0.0159(16)
C3B 0.038(2) 0.0199(17) 0.033(2) 0.0041(14) 0.0042(16) 0.0139(16)
C4B 0.035(2) 0.0200(17) 0.0298(19) 0.0027(14) -0.0038(16) 0.0133(16)
C5B 0.037(2) 0.031(2) 0.0285(19) 0.0015(15) -0.0024(16) 0.0197(17)
C6B 0.035(2) 0.0269(18) 0.0273(18) -0.0007(14) -0.0036(15) 0.0166(16)
C7B 0.031(2) 0.034(2) 0.029(2) 0.0039(16) -0.0042(16) 0.0134(17)
C8B 0.051(3) 0.029(2) 0.034(2) -0.0026(16) -0.0135(19) 0.0196(19)
C9B 0.041(2) 0.0256(19) 0.0205(18) -0.0012(14) -0.0031(15) 0.0158(18)
C10B 0.0257(19) 0.033(2) 0.041(2) 0.0043(17) 0.0047(16) 0.0152(17)
C11B 0.043(3) 0.040(2) 0.053(3) 0.002(2) 0.009(2) 0.025(2)
C12A 0.091(5) 0.103(5) 0.103(5) -0.017(4) -0.058(4) 0.077(4)
C13A 0.039(3) 0.057(4) 0.177(9) -0.010(5) -0.035(4) 0.037(3)
C14A 0.018(2) 0.077(5) 0.135(7) -0.009(5) 0.004(3) 0.023(3)
C15A 0.012(2) 0.058(4) 0.136(7) 0.005(4) -0.007(3) 0.006(2)
C16A 0.039(3) 0.086(5) 0.095(6) -0.022(4) -0.042(4) 0.009(3)
C17A 0.094(4) 0.113(5) 0.091(4) 0.002(4) -0.039(4) 0.045(4)
C18A 0.089(5) 0.114(7) 0.035(3) -0.018(4) -0.034(3) 0.046(5)
C19A 0.176(12) 0.170(12) 0.046(4) 0.022(6) -0.017(6) 0.120(11)
C20A 0.129(6) 0.123(6) 0.087(5) 0.042(5) -0.024(5) 0.089(5)
C21A 0.100(6) 0.076(5) 0.134(8) 0.048(5) 0.004(6) 0.064(5)
C22A 0.081(5) 0.042(3) 0.138(7) 0.008(4) 0.004(5) 0.050(4)
C23A 0.052(3) 0.068(4) 0.122(7) -0.016(4) -0.005(4) 0.047(3)
C24A 0.075(5) 0.104(6) 0.104(6) -0.024(5) 0.020(4) 0.068(5)
C25A 0.064(5) 0.094(6) 0.156(9) 0.033(6) 0.071(6) 0.052(5)
C26A 0.067(5) 0.116(7) 0.083(5) 0.007(5) 0.063(4) 0.020(5)
C27A 0.052(4) 0.092(6) 0.118(7) 0.077(6) 0.053(4) 0.027(4)
C28A 0.020(2) 0.047(3) 0.150(8) 0.037(4) 0.018(3) 0.002(2)
C29A 0.119(8) 0.170(11) 0.042(4) 0.017(5) 0.048(5) 0.045(9)
C30A 0.115(7) 0.080(5) 0.035(3) 0.034(3) 0.022(4) 0.044(5)
C31A 0.152(10) 0.089(7) 0.096(7) 0.074(6) 0.052(7) 0.048(7)
Cl1B 0.0605(13) 0.0495(11) 0.0827(16) 0.0201(11) 0.0205(12) 0.0178(10)
C12B 0.064(4) 0.064(4) 0.054(6) 0.000 0.000 0.0319(19)

loop_
_atom_type_symbol
_atom_type_description
_atom_type_scat_dispersion_real
_atom_type_scat_dispersion_imag
_atom_type_scat_source
C C 0.0033 0.0016 'International Tables Vol C Tables 4.2.6.8 and 6.1.1.4'
H H 0.0000 0.0000 'International Tables Vol C Tables 4.2.6.8 and 6.1.1.4'
N N 0.0061 0.0033 'International Tables Vol C Tables 4.2.6.8 and 6.1.1.4'
O O 0.0106 0.0060 'International Tables Vol C Tables 4.2.6.8 and 6.1.1.4'
S S 0.1246 0.1234 'International Tables Vol C Tables 4.2.6.8 and 6.1.1.4'
Ni Ni 0.3393 1.1124 'International Tables Vol C Tables 4.2.6.8 and 6.1.1.4'
Cl Cl 0.1484 0.1585 'International Tables Vol C Tables 4.2.6.8 and 6.1.1.4'

loop_
_geom_angle_atom_site_label_1
_geom_angle_atom_site_label_2
_geom_angle_atom_site_label_3
_geom_angle
_geom_angle_site_symmetry_1
_geom_angle_site_symmetry_3
O1A Ni1A N1A 93.41(14) . .
O1A Ni1A S1A 173.15(10) . .
N1A Ni1A S1A 89.33(11) . .
O1A Ni1A S1A 89.80(9) . 3_665
N1A Ni1A S1A 174.72(10) . 3_665
S1A Ni1A S1A 87.02(6) . 3_665
C1A S1A Ni1A 97.58(14) . .
C1A S1A Ni1A 107.71(14) . 2_655
Ni1A S1A Ni1A 108.30(5) . 2_655
C3A N1A C2A 117.4(3) . .
C3A N1A Ni1A 125.9(3) . .
C2A N1A Ni1A 116.7(3) . .
C5A O1A Ni1A 127.3(3) . .
C6A O2A C10A 117.0(3) . .
C2A C1A S1A 108.7(3) . .
C2A C1A H1AA 109.9 . .
S1A C1A H1AA 109.9 . .
C2A C1A H1AB 109.9 . .
S1A C1A H1AB 109.9 . .
H1AA C1A H1AB 108.3 . .
N1A C2A C1A 108.8(3) . .
N1A C2A H2AA 109.9 . .
C1A C2A H2AA 109.9 . .
N1A C2A H2AB 109.9 . .
C1A C2A H2AB 109.9 . .
H2AA C2A H2AB 108.3 . .
N1A C3A C4A 125.6(3) . .
N1A C3A H3AA 117.2 . .
C4A C3A H3AA 117.2 . .
C5A C4A C9A 120.7(4) . .
C5A C4A C3A 120.9(4) . .
C9A C4A C3A 118.4(4) . .
O1A C5A C4A 124.7(4) . .
O1A C5A C6A 117.4(3) . .
C4A C5A C6A 117.9(3) . .
O2A C6A C7A 125.3(4) . .
O2A C6A C5A 114.5(3) . .
C7A C6A C5A 120.2(4) . .
C6A C7A C8A 120.8(4) . .
C6A C7A H7AA 119.6 . .
C8A C7A H7AA 119.6 . .
C9A C8A C7A 120.3(4) . .
C9A C8A H8AA 119.9 . .
C7A C8A H8AA 119.9 . .
C8A C9A C4A 120.0(4) . .
C8A C9A H9AA 120.0 . .
C4A C9A H9AA 120.0 . .
O2A C10A C11A 106.5(4) . .
O2A C10A H10A 110.4 . .
C11A C10A H10A 110.4 . .
O2A C10A H10B 110.4 . .
C11A C10A H10B 110.4 . .
H10A C10A H10B 108.6 . .
C10A C11A H11A 109.5 . .
C10A C11A H11B 109.5 . .
H11A C11A H11B 109.5 . .
C10A C11A H11C 109.5 . .
H11A C11A H11C 109.5 . .
H11B C11A H11C 109.5 . .
O1B Ni1B N1B 93.73(15) . .
O1B Ni1B S1B 170.81(11) . .
N1B Ni1B S1B 89.09(11) . .
O1B Ni1B S1B 90.02(9) . 3
N1B Ni1B S1B 176.16(12) . 3
S1B Ni1B S1B 87.08(6) . 3
C1B S1B Ni1B 97.07(15) . .
C1B S1B Ni1B 107.79(15) . 2
Ni1B S1B Ni1B 110.88(5) . 2
C3B N1B C2B 117.7(4) . .
C3B N1B Ni1B 125.3(3) . .
C2B N1B Ni1B 116.9(3) . .
C5B O1B Ni1B 128.6(3) . .
C6B O2B C10B 116.8(3) . .
C2B C1B S1B 107.7(3) . .
C2B C1B H1BA 110.2 . .
S1B C1B H1BA 110.2 . .
C2B C1B H1BB 110.2 . .
S1B C1B H1BB 110.2 . .
H1BA C1B H1BB 108.5 . .
N1B C2B C1B 108.4(4) . .
N1B C2B H2BA 110.0 . .
C1B C2B H2BA 110.0 . .
N1B C2B H2BB 110.0 . .
C1B C2B H2BB 110.0 . .
H2BA C2B H2BB 108.4 . .
N1B C3B C4B 127.0(4) . .
N1B C3B H3BA 116.5 . .
C4B C3B H3BA 116.5 . .
C5B C4B C9B 120.8(4) . .
C5B C4B C3B 120.3(4) . .
C9B C4B C3B 118.9(4) . .
O1B C5B C4B 124.4(4) . .
O1B C5B C6B 118.5(4) . .
C4B C5B C6B 117.1(4) . .
O2B C6B C7B 125.3(4) . .
O2B C6B C5B 113.7(4) . .
C7B C6B C5B 120.9(4) . .
C6B C7B C8B 121.0(4) . .
C6B C7B H7BA 119.5 . .
C8B C7B H7BA 119.5 . .
C9B C8B C7B 119.6(4) . .
C9B C8B H8BA 120.2 . .
C7B C8B H8BA 120.2 . .
C8B C9B C4B 120.4(4) . .
C8B C9B H9BA 119.8 . .
C4B C9B H9BA 119.8 . .
O2B C10B C11B 107.5(4) . .
O2B C10B H10C 110.2 . .
C11B C10B H10C 110.2 . .
O2B C10B H10D 110.2 . .
C11B C10B H10D 110.2 . .
H10C C10B H10D 108.5 . .
C10B C11B H11D 109.5 . .
C10B C11B H11E 109.5 . .
H11D C11B H11E 109.5 . .
C10B C11B H11F 109.5 . .
H11D C11B H11F 109.5 . .
H11E C11B H11F 109.5 . .
C13A C12A C17A 123.1(9) . .
C13A C12A C20A 119.9(8) . .
C17A C12A C20A 104.6(9) . .
C12A C13A C23A 121.3(8) . .
C12A C13A C14A 119.6(7) . .
C23A C13A C14A 108.3(9) . .
C25A C14A C15A 123.7(8) . .
C25A C14A C13A 107.3(7) . .
C15A C14A C13A 116.4(8) . .
C28A C15A C14A 119.8(9) . .
C28A C15A C16A 110.4(7) . .
C14A C15A C16A 118.5(8) . .
C17A C16A C15A 126.8(9) . .
C17A C16A C21A 117.8(10) . 2_655
C15A C16A C21A 103.7(8) . 2_655
C16A C17A C12A 115.6(10) . .
C16A C17A C18A 123.1(10) . .
C12A C17A C18A 108.8(9) . .
C19A C18A C19A 119.9(11) . 2_655
C19A C18A C17A 108.1(10) . .
C19A C18A C17A 118.5(11) 2_655 .
C20A C19A C18A 108.7(12) . .
C20A C19A C18A 121.1(13) . 3_665
C18A C19A C18A 120.0(11) . 3_665
C21A C20A C19A 122.3(11) . .
C21A C20A C12A 115.0(9) . .
C19A C20A C12A 109.8(11) . .
C22A C21A C20A 124.0(9) . .
C22A C21A C16A 107.5(9) . 3_665
C20A C21A C16A 117.2(9) . 3_665
C21A C22A C23A 122.0(8) . .
C21A C22A C28A 110.1(8) . 3_665
C23A C22A C28A 116.3(8) . 3_665
C13A C23A C22A 117.8(8) . .
C13A C23A C24A 109.7(8) . .
C22A C23A C24A 120.0(7) . .
C31A C24A C23A 125.7(9) 3_665 .
C31A C24A C25A 116.3(10) 3_665 .
C23A C24A C25A 104.9(9) . .
C14A C25A C26A 119.9(9) . .
C14A C25A C24A 109.7(9) . .
C26A C25A C24A 119.6(11) . .
C25A C26A C29A 121.4(11) . .
C25A C26A C27A 117.2(9) . .
C29A C26A C27A 109.0(11) . .
C28A C27A C31A 124.3(9) . .
C28A C27A C26A 117.9(7) . .
C31A C27A C26A 104.6(10) . .
C27A C28A C15A 121.4(8) . .
C27A C28A C22A 118.3(7) . 2_655
C15A C28A C22A 108.4(8) . 2_655
C30A C29A C30A 120.9(11) . 3_665
C30A C29A C26A 107.7(12) . .
C30A C29A C26A 119.3(13) 3_665 .
C29A C30A C29A 119.1(11) . 2_655
C29A C30A C31A 111.5(11) . .
C29A C30A C31A 117.2(11) 2_655 .
C24A C31A C27A 115.1(11) 2_655 .
C24A C31A C30A 126.1(11) 2_655 .
C27A C31A C30A 107.3(10) . .
Cl1B C12B Cl1B 111.9(4) 3 .
Cl1B C12B H12A 109.2 3 .
Cl1B C12B H12A 109.2 . .
Cl1B C12B H12B 109.2 3 .
Cl1B C12B H12B 109.2 . .
H12A C12B H12B 107.9 . .

loop_
_geom_bond_atom_site_label_1
_geom_bond_atom_site_label_2
_geom_bond_distance
_geom_bond_site_symmetry_2
Ni1A O1A 1.854(3) .
Ni1A N1A 1.889(3) .
Ni1A S1A 2.1846(11) .
Ni1A S1A 2.2326(11) 3_665
S1A C1A 1.825(5) .
S1A Ni1A 2.2326(11) 2_655
N1A C3A 1.294(5) .
N1A C2A 1.477(5) .
O1A C5A 1.300(5) .
O2A C6A 1.367(5) .
O2A C10A 1.428(5) .
C1A C2A 1.503(6) .
C1A H1AA 0.9900 .
C1A H1AB 0.9900 .
C2A H2AA 0.9900 .
C2A H2AB 0.9900 .
C3A C4A 1.431(6) .
C3A H3AA 0.9500 .
C4A C5A 1.402(5) .
C4A C9A 1.414(6) .
C5A C6A 1.424(5) .
C6A C7A 1.380(5) .
C7A C8A 1.397(6) .
C7A H7AA 0.9500 .
C8A C9A 1.361(6) .
C8A H8AA 0.9500 .
C9A H9AA 0.9500 .
C10A C11A 1.511(6) .
C10A H10A 0.9900 .
C10A H10B 0.9900 .
C11A H11A 0.9800 .
C11A H11B 0.9800 .
C11A H11C 0.9800 .
Ni1B O1B 1.852(3) .
Ni1B N1B 1.888(4) .
Ni1B S1B 2.1874(11) .
Ni1B S1B 2.2307(11) 3
S1B C1B 1.825(4) .
S1B Ni1B 2.2307(11) 2
N1B C3B 1.291(6) .
N1B C2B 1.467(5) .
O1B C5B 1.301(5) .
O2B C6B 1.360(5) .
O2B C10B 1.435(5) .
C1B C2B 1.510(6) .
C1B H1BA 0.9900 .
C1B H1BB 0.9900 .
C2B H2BA 0.9900 .
C2B H2BB 0.9900 .
C3B C4B 1.432(6) .
C3B H3BA 0.9500 .
C4B C5B 1.408(6) .
C4B C9B 1.414(6) .
C5B C6B 1.429(6) .
C6B C7B 1.374(6) .
C7B C8B 1.398(6) .
C7B H7BA 0.9500 .
C8B C9B 1.371(7) .
C8B H8BA 0.9500 .
C9B H9BA 0.9500 .
C10B C11B 1.483(6) .
C10B H10C 0.9900 .
C10B H10D 0.9900 .
C11B H11D 0.9800 .
C11B H11E 0.9800 .
C11B H11F 0.9800 .
C12A C13A 1.390(13) .
C12A C17A 1.418(14) .
C12A C20A 1.499(14) .
C13A C23A 1.390(11) .
C13A C14A 1.502(12) .
C14A C25A 1.347(15) .
C14A C15A 1.383(11) .
C15A C28A 1.374(10) .
C15A C16A 1.455(12) .
C16A C17A 1.317(11) .
C16A C21A 1.581(13) 2_655
C17A C18A 1.473(14) .
C18A C19A 1.403(15) .
C18A C19A 1.407(15) 2_655
C19A C20A 1.392(14) .
C19A C18A 1.407(15) 3_665
C20A C21A 1.388(14) .
C21A C22A 1.331(13) .
C21A C16A 1.581(13) 3_665
C22A C23A 1.423(11) .
C22A C28A 1.497(12) 3_665
C23A C24A 1.431(13) .
C24A C31A 1.312(14) 3_665
C24A C25A 1.519(12) .
C25A C26A 1.394(15) .
C26A C29A 1.443(14) .
C26A C27A 1.537(14) .
C27A C28A 1.371(13) .
C27A C31A 1.470(14) .
C28A C22A 1.497(12) 2_655
C29A C30A 1.400(15) .
C29A C30A 1.410(14) 3_665
C30A C29A 1.410(14) 2_655
C30A C31A 1.474(14) .
C31A C24A 1.312(14) 2_655
Cl1B C12B 1.658(4) .
C12B Cl1B 1.658(4) 3
C12B H12A 0.9900 .
C12B H12B 0.9900 .
